data_2240237
loop_
_publ_author_name
'El Fal, Mohammed'
'Ramli, Youssef'
'Essassi, El Mokhtar'
'Saadi, Mohamed'
'El Ammari, Lahcen'

_publ_section_title
;
 Crystal structure of
 1-methyl-4-methylsulfanyl-1<i>H</i>-pyrazolo[3,4-<i>d</i>]pyrimidine
;
_journal_coeditor_code TK5348
_journal_issue 12
_journal_name_full 'Acta Crystallographica Section E'
_journal_page_first o1281
_journal_paper_doi 10.1107/S1600536814025239
_journal_volume 70
_journal_year 2014
_chemical_formula_iupac 'C7 H8 N4 S'
_chemical_formula_moiety 'C7 H8 N4 S'
_chemical_formula_sum 'C7 H8 N4 S'
_chemical_formula_weight 180.23
_chemical_name_systematic
;
1-Methyl-4-methylsulfanyl-1<i>H</i>-pyrazolo[3,4-<i>d</i>]pyrimidine
;
_space_group_IT_number 57
_symmetry_cell_setting orthorhombic
_symmetry_space_group_name_Hall '-P 2c 2b'
_symmetry_space_group_name_H-M 'P b c m'
_atom_sites_solution_hydrogens geom
_atom_sites_solution_primary direct
_atom_sites_solution_secondary difmap
_audit_creation_method SHELXL-97
_cell_angle_alpha 90.00
_cell_angle_beta 90.00
_cell_angle_gamma 90.00
_cell_formula_units_Z 4
_cell_length_a 7.9309(14)
_cell_length_b 15.335(3)
_cell_length_c 6.7158(12)
_cell_measurement_reflns_used 1227
_cell_measurement_temperature 296(2)
_cell_measurement_theta_max 29.56
_cell_measurement_theta_min 2.57
_cell_volume 816.8(3)
_computing_cell_refinement
;
SAINT (Bruker, 2009)
;
_computing_data_collection
;
APEX2 (Bruker, 2009)
;
_computing_data_reduction
;
SAINT (Bruker, 2009)
;
_computing_molecular_graphics
;
ORTEP-3 for Windows (Farrugia, 2012)
;
_computing_publication_material
;
PLATON (Spek, 2009) and publCIF (Westrip, 2010)
;
_computing_structure_refinement
;
SHELXL97 (Sheldrick, 2008)
;
_computing_structure_solution
;
SHELXS97 (Sheldrick, 2008)
;
_diffrn_ambient_temperature 296(2)
_diffrn_measured_fraction_theta_full 0.993
_diffrn_measured_fraction_theta_max 0.993
_diffrn_measurement_device_type 'Bruker X8 APEX'
_diffrn_measurement_method '\f and \w scans'
_diffrn_radiation_monochromator graphite
_diffrn_radiation_source 'fine-focus sealed tube'
_diffrn_radiation_type MoK\a
_diffrn_radiation_wavelength 0.71073
_diffrn_reflns_av_R_equivalents 0.0169
_diffrn_reflns_av_sigmaI/netI 0.0200
_diffrn_reflns_limit_h_max 4
_diffrn_reflns_limit_h_min -10
_diffrn_reflns_limit_k_max 19
_diffrn_reflns_limit_k_min -21
_diffrn_reflns_limit_l_max 9
_diffrn_reflns_limit_l_min -3
_diffrn_reflns_number 2970
_diffrn_reflns_theta_full 29.56
_diffrn_reflns_theta_max 29.56
_diffrn_reflns_theta_min 2.57
_exptl_absorpt_coefficient_mu 0.341
_exptl_absorpt_correction_T_max 0.7464
_exptl_absorpt_correction_T_min 0.6373
_exptl_absorpt_correction_type multi-scan
_exptl_absorpt_process_details
;
(SADABS; Bruker, 2009)
;
_exptl_crystal_colour orange
_exptl_crystal_density_diffrn 1.466
_exptl_crystal_density_method 'not measured'
_exptl_crystal_description block
_exptl_crystal_F_000 376
_exptl_crystal_size_max 0.37
_exptl_crystal_size_mid 0.28
_exptl_crystal_size_min 0.19
_refine_diff_density_max 0.436
_refine_diff_density_min -0.286
_refine_ls_extinction_method none
_refine_ls_goodness_of_fit_ref 1.088
_refine_ls_hydrogen_treatment constr
_refine_ls_matrix_type full
_refine_ls_number_parameters 73
_refine_ls_number_reflns 1227
_refine_ls_number_restraints 0
_refine_ls_restrained_S_all 1.088
_refine_ls_R_factor_all 0.0517
_refine_ls_R_factor_gt 0.0423
_refine_ls_shift/su_max 0.000
_refine_ls_shift/su_mean 0.000
_refine_ls_structure_factor_coef Fsqd
_refine_ls_weighting_details 'calc w=1/[\s^2^(Fo^2^)+(0.0694P)^2^+0.3181P] where P=(Fo^2^+2Fc^2^)/3'
_refine_ls_weighting_scheme calc
_refine_ls_wR_factor_gt 0.1173
_refine_ls_wR_factor_ref 0.1287
_reflns_number_gt 1017
_reflns_number_total 1227
_reflns_threshold_expression I>2\s(I)
_cod_data_source_file tk5348sup1.cif
_cod_data_source_block I
_cod_database_code 2240237
_cod_database_fobs_code 2240237

loop_
_symmetry_equiv_pos_as_xyz
'x, y, z'
'-x, -y, z+1/2'
'-x, y+1/2, -z+1/2'
'x, -y+1/2, -z'
'-x, -y, -z'
'x, y, -z-1/2'
'x, -y-1/2, z-1/2'
'-x, y-1/2, z'

loop_
_atom_site_type_symbol
_atom_site_label
_atom_site_fract_x
_atom_site_fract_y
_atom_site_fract_z
_atom_site_U_iso_or_equiv
_atom_site_adp_type
_atom_site_calc_flag
_atom_site_refinement_flags
_atom_site_occupancy
_atom_site_symmetry_multiplicity
C C1 0.5519(3) 0.06804(13) 0.2500 0.0393(5) Uani d S 1 2
H H1 0.4928 0.0156 0.2500 0.047 Uiso calc SR 1 2
C C2 0.5516(3) 0.21199(12) 0.2500 0.0279(4) Uani d S 1 2
C C3 0.7675(3) 0.30515(13) 0.2500 0.0322(4) Uani d S 1 2
H H3 0.8763 0.3277 0.2500 0.039 Uiso calc SR 1 2
C C4 0.7284(2) 0.21512(11) 0.2500 0.0264(4) Uani d S 1 2
C C5 0.8115(3) 0.13396(11) 0.2500 0.0285(4) Uani d S 1 2
C C6 0.3247(3) 0.32714(15) 0.2500 0.0450(6) Uani d S 1 2
H H6A 0.3121 0.3658 0.1386 0.068 Uiso d R 1 1
H H6B 0.2414 0.2818 0.2500 0.068 Uiso d SR 1 2
C C7 1.0858(3) 0.02097(16) 0.2500 0.0483(6) Uani d S 1 2
H H7A 0.9865 -0.0148 0.2500 0.072 Uiso d SR 1 2
H H7B 1.1499 0.0095 0.1316 0.072 Uiso d R 1 1
N N1 0.7221(2) 0.06053(10) 0.2500 0.0348(4) Uani d S 1 2
N N2 0.4577(2) 0.13910(11) 0.2500 0.0369(4) Uani d S 1 2
N N3 0.4970(2) 0.29563(11) 0.2500 0.0323(4) Uani d S 1 2
N N4 0.6289(3) 0.35277(10) 0.2500 0.0349(4) Uani d S 1 2
S S1 1.03110(7) 0.13414(4) 0.2500 0.0447(2) Uani d S 1 2

loop_
_atom_site_aniso_label
_atom_site_aniso_U_11
_atom_site_aniso_U_22
_atom_site_aniso_U_33
_atom_site_aniso_U_12
_atom_site_aniso_U_13
_atom_site_aniso_U_23
C1 0.0316(10) 0.0218(9) 0.0644(15) -0.0024(7) 0.000 0.000
C2 0.0294(9) 0.0221(8) 0.0321(9) 0.0016(7) 0.000 0.000
C3 0.0301(10) 0.0230(8) 0.0434(11) -0.0032(7) 0.000 0.000
C4 0.0280(9) 0.0216(8) 0.0295(9) -0.0008(6) 0.000 0.000
C5 0.0295(9) 0.0232(9) 0.0329(9) 0.0005(7) 0.000 0.000
C6 0.0329(11) 0.0330(11) 0.0692(16) 0.0095(9) 0.000 0.000
C7 0.0376(12) 0.0393(12) 0.0680(17) 0.0119(10) 0.000 0.000
N1 0.0307(9) 0.0199(7) 0.0536(11) 0.0005(6) 0.000 0.000
N2 0.0290(9) 0.0250(9) 0.0568(12) -0.0015(6) 0.000 0.000
N3 0.0318(8) 0.0221(7) 0.0429(9) 0.0024(6) 0.000 0.000
N4 0.0399(10) 0.0211(7) 0.0439(10) -0.0021(6) 0.000 0.000
S1 0.0264(3) 0.0316(3) 0.0761(5) 0.00110(18) 0.000 0.000

loop_
_atom_type_symbol
_atom_type_description
_atom_type_scat_dispersion_real
_atom_type_scat_dispersion_imag
_atom_type_scat_source
C C 0.0033 0.0016 'International Tables Vol C Tables 4.2.6.8 and 6.1.1.4'
H H 0.0000 0.0000 'International Tables Vol C Tables 4.2.6.8 and 6.1.1.4'
N N 0.0061 0.0033 'International Tables Vol C Tables 4.2.6.8 and 6.1.1.4'
S S 0.1246 0.1234 'International Tables Vol C Tables 4.2.6.8 and 6.1.1.4'

loop_
_geom_angle_atom_site_label_1
_geom_angle_atom_site_label_2
_geom_angle_atom_site_label_3
_geom_angle
N2 C1 N1 129.3(2)
N2 C1 H1 115.3
N1 C1 H1 115.3
N2 C2 N3 127.68(18)
N2 C2 C4 125.63(18)
N3 C2 C4 106.69(17)
N4 C3 C4 110.97(17)
N4 C3 H3 124.5
C4 C3 H3 124.5
C2 C4 C5 115.96(17)
C2 C4 C3 104.60(16)
C5 C4 C3 139.45(19)
N1 C5 C4 119.88(19)
N1 C5 S1 122.30(14)
C4 C5 S1 117.82(14)
N3 C6 H6A 107.7
N3 C6 H6B 114.1
H6A C6 H6B 112.1
S1 C7 H7A 110.8
S1 C7 H7B 107.8
H7A C7 H7B 109.3
C5 N1 C1 117.33(17)
C1 N2 C2 111.89(18)
C2 N3 N4 111.29(17)
C2 N3 C6 128.13(19)
N4 N3 C6 120.59(17)
C3 N4 N3 106.45(16)
C5 S1 C7 103.95(11)

loop_
_geom_bond_atom_site_label_1
_geom_bond_atom_site_label_2
_geom_bond_distance
C1 N2 1.321(3)
C1 N1 1.355(3)
C1 H1 0.9300
C2 N2 1.343(3)
C2 N3 1.354(2)
C2 C4 1.403(3)
C3 N4 1.319(3)
C3 C4 1.415(2)
C3 H3 0.9300
C4 C5 1.408(2)
C5 N1 1.331(2)
C5 S1 1.741(2)
C6 N3 1.449(3)
C6 H6A 0.9598
C6 H6B 0.9599
C7 S1 1.789(3)
C7 H7A 0.9600
C7 H7B 0.9599
N3 N4 1.365(3)
